data_1514524
loop_
_publ_author_name
'Wasil, Zahida'
'Pahirulzaman, Khomaizon A. K.'
'Butts, Craig'
'Simpson, Thomas J.'
'Lazarus, Colin M.'
'Cox, Russell J.'

_publ_section_title
;
 One pathway, many compounds: heterologous expression of a fungal
 biosynthetic pathway reveals its intrinsic potential for diversity
;
_journal_issue 10
_journal_name_full 'Chemical Science'
_journal_page_first 3845
_journal_paper_doi 10.1039/c3sc51785c
_journal_volume 4
_journal_year 2013
_chemical_absolute_configuration uk
_chemical_formula_moiety 'C19 H23 N O4'
_chemical_formula_sum 'C19 H23 N O4'
_chemical_formula_weight 329.38
_chemical_name_systematic ?
_space_group_IT_number 4
_symmetry_cell_setting monoclinic
_symmetry_space_group_name_Hall 'P 2yb'
_symmetry_space_group_name_H-M 'P 1 21 1'
_atom_sites_solution_hydrogens geom
_atom_sites_solution_primary direct
_atom_sites_solution_secondary difmap
_audit_creation_method SHELXL-97
_cell_angle_alpha 90.00
_cell_angle_beta 90.112(6)
_cell_angle_gamma 90.00
_cell_formula_units_Z 8
_cell_length_a 7.3372(7)
_cell_length_b 22.647(3)
_cell_length_c 20.618(2)
_cell_measurement_reflns_used 9945
_cell_measurement_temperature 100(2)
_cell_measurement_theta_max 65.42
_cell_measurement_theta_min 2.90
_cell_volume 3426.0(7)
_computing_cell_refinement 'Bruker Apex2'
_computing_data_collection 'Bruker Apex2'
_computing_data_reduction 'Bruker SAINT'
_computing_molecular_graphics 'Bruker ShelXTL'
_computing_publication_material 'Bruker ShelXTL'
_computing_structure_refinement 'SHELXL-97 (Sheldrick, 2008)'
_computing_structure_solution 'SHELXS-97 (Sheldrick, 2008)'
_diffrn_ambient_temperature 100(2)
_diffrn_measured_fraction_theta_full 0.971
_diffrn_measured_fraction_theta_max 0.971
_diffrn_measurement_device_type 'Bruker Microstar Pt 135 CCD area detector'
_diffrn_measurement_method 'phi and omega scans'
_diffrn_radiation_monochromator graphite
_diffrn_radiation_source 'rotating anode'
_diffrn_radiation_type CuK\a
_diffrn_radiation_wavelength 1.54178
_diffrn_reflns_av_R_equivalents 0.0792
_diffrn_reflns_av_sigmaI/netI 0.0473
_diffrn_reflns_limit_h_max 7
_diffrn_reflns_limit_h_min -8
_diffrn_reflns_limit_k_max 26
_diffrn_reflns_limit_k_min -26
_diffrn_reflns_limit_l_max 23
_diffrn_reflns_limit_l_min -24
_diffrn_reflns_number 56007
_diffrn_reflns_theta_full 66.19
_diffrn_reflns_theta_max 66.19
_diffrn_reflns_theta_min 1.95
_exptl_absorpt_coefficient_mu 0.727
_exptl_absorpt_correction_T_max 0.7991
_exptl_absorpt_correction_T_min 0.5994
_exptl_absorpt_correction_type multi-scan
_exptl_absorpt_process_details 'SADABS V2008/1'
_exptl_crystal_colour 'pale yellow'
_exptl_crystal_density_diffrn 1.277
_exptl_crystal_density_method 'not measured'
_exptl_crystal_description needle
_exptl_crystal_F_000 1408
_exptl_crystal_size_max 0.42
_exptl_crystal_size_mid 0.02
_exptl_crystal_size_min 0.02
_refine_diff_density_max 0.277
_refine_diff_density_min -0.295
_refine_diff_density_rms 0.072
_refine_ls_abs_structure_details 'Flack H D (1983), Acta Cryst. A39, 876-881'
_refine_ls_abs_structure_Flack 0(10)
_refine_ls_extinction_method none
_refine_ls_goodness_of_fit_ref 1.032
_refine_ls_hydrogen_treatment constr
_refine_ls_matrix_type full
_refine_ls_number_parameters 1017
_refine_ls_number_reflns 5995
_refine_ls_number_restraints 225
_refine_ls_restrained_S_all 1.041
_refine_ls_R_factor_all 0.0517
_refine_ls_R_factor_gt 0.0452
_refine_ls_shift/su_max 0.014
_refine_ls_shift/su_mean 0.001
_refine_ls_structure_factor_coef Fsqd
_refine_ls_weighting_details 'calc w=1/[\s^2^(Fo^2^)+(0.0742P)^2^+1.5480P] where P=(Fo^2^+2Fc^2^)/3'
_refine_ls_weighting_scheme calc
_refine_ls_wR_factor_gt 0.1139
_refine_ls_wR_factor_ref 0.1191
_reflns_number_gt 5678
_reflns_number_total 5995
_reflns_threshold_expression >2sigma(I)
_cod_data_source_file c3sc51785c.txt
_cod_data_source_block zw172e_2_0m
_cod_original_cell_volume 3426.0(6)
_cod_original_sg_symbol_H-M P21
_cod_database_code 1514524

loop_
_symmetry_equiv_pos_as_xyz
'x, y, z'
'-x, y+1/2, -z'

loop_
_atom_site_label
_atom_site_type_symbol
_atom_site_fract_x
_atom_site_fract_y
_atom_site_fract_z
_atom_site_U_iso_or_equiv
_atom_site_adp_type
_atom_site_occupancy
_atom_site_symmetry_multiplicity
_atom_site_calc_flag
_atom_site_refinement_flags
_atom_site_disorder_assembly
_atom_site_disorder_group
N1 N 0.4769(6) 0.5782(2) 0.9726(2) 0.0286(10) Uani 1 1 d D . .
H1N H 0.4296 0.6046 0.9463 0.034 Uiso 1 1 calc RD . .
O1 O 0.6107(6) 0.61607(19) 1.34524(18) 0.0354(9) Uani 1 1 d . . .
H1 H 0.5472 0.5949 1.3699 0.053 Uiso 1 1 calc R . .
O2 O 0.6615(6) 0.45515(17) 1.09954(17) 0.0319(9) Uani 1 1 d . . .
H2 H 0.6931 0.4244 1.0797 0.048 Uiso 1 1 calc R . .
O3 O 0.5644(5) 0.52665(19) 0.88457(17) 0.0336(9) Uani 1 1 d . . .
O4 O 0.7234(6) 0.38766(18) 1.00906(19) 0.0381(10) Uani 1 1 d . . .
C1 C 0.5878(7) 0.5980(3) 1.2827(2) 0.0256(11) Uani 1 1 d . . .
C2 C 0.6342(7) 0.6389(3) 1.2336(2) 0.0273(11) Uani 1 1 d . . .
H2A H 0.6760 0.6773 1.2447 0.033 Uiso 1 1 calc R . .
C3 C 0.6180(7) 0.6221(2) 1.1690(2) 0.0239(10) Uani 1 1 d . . .
H3 H 0.6510 0.6493 1.1360 0.029 Uiso 1 1 calc R . .
C4 C 0.5538(7) 0.5658(2) 1.1515(2) 0.0235(11) Uani 1 1 d . . .
C5 C 0.5057(7) 0.5268(3) 1.2013(2) 0.0258(12) Uani 1 1 d . . .
H5 H 0.4599 0.4888 1.1908 0.031 Uiso 1 1 calc R . .
C6 C 0.5239(7) 0.5430(3) 1.2660(2) 0.0268(11) Uani 1 1 d . . .
H6 H 0.4918 0.5158 1.2991 0.032 Uiso 1 1 calc R . .
C7 C 0.4726(7) 0.5892(3) 1.0378(3) 0.0276(11) Uani 1 1 d . . .
H7 H 0.4199 0.6249 1.0529 0.033 Uiso 1 1 calc R . .
C8 C 0.5416(7) 0.5502(2) 1.0815(2) 0.0230(11) Uani 1 1 d . . .
C9 C 0.6053(8) 0.4950(3) 1.0575(2) 0.0272(12) Uani 1 1 d . . .
C10 C 0.6059(8) 0.4829(2) 0.9890(2) 0.0247(11) Uani 1 1 d . . .
C11 C 0.5517(7) 0.5279(3) 0.9461(2) 0.0265(12) Uani 1 1 d . . .
C12 C 0.6703(8) 0.4244(3) 0.9675(3) 0.0289(12) Uani 1 1 d . . .
C13 C 0.6673(7) 0.4045(3) 0.8979(2) 0.0280(11) Uani 1 1 d . . .
H13 H 0.7030 0.4385 0.8696 0.034 Uiso 1 1 calc R . .
C14 C 0.4695(8) 0.3864(3) 0.8812(3) 0.0308(12) Uani 1 1 d . . .
H14A H 0.4344 0.3527 0.9090 0.037 Uiso 1 1 calc R . .
H14B H 0.3873 0.4197 0.8917 0.037 Uiso 1 1 calc R . .
C15 C 0.4408(8) 0.3691(3) 0.8102(3) 0.0342(13) Uani 1 1 d . . .
H15 H 0.5353 0.3392 0.7983 0.041 Uiso 1 1 calc R . .
C16 C 0.2521(8) 0.3415(3) 0.7993(3) 0.0383(14) Uani 1 1 d . . .
H16A H 0.1578 0.3706 0.8117 0.046 Uiso 1 1 calc R . .
H16B H 0.2369 0.3331 0.7525 0.046 Uiso 1 1 calc R . .
C17 C 0.2198(11) 0.2843(3) 0.8374(4) 0.0563(19) Uani 1 1 d . . .
H17A H 0.3284 0.2593 0.8347 0.084 Uiso 1 1 calc R . .
H17B H 0.1151 0.2633 0.8189 0.084 Uiso 1 1 calc R . .
H17C H 0.1951 0.2939 0.8829 0.084 Uiso 1 1 calc R . .
C18 C 0.8033(9) 0.3543(3) 0.8877(3) 0.0426(15) Uani 1 1 d . . .
H18A H 0.7599 0.3188 0.9101 0.064 Uiso 1 1 calc R . .
H18B H 0.9223 0.3658 0.9053 0.064 Uiso 1 1 calc R . .
H18C H 0.8149 0.3461 0.8412 0.064 Uiso 1 1 calc R . .
C19 C 0.4609(11) 0.4219(4) 0.7647(3) 0.0526(18) Uani 1 1 d . . .
H19A H 0.4328 0.4096 0.7202 0.079 Uiso 1 1 calc R . .
H19B H 0.5863 0.4367 0.7668 0.079 Uiso 1 1 calc R . .
H19C H 0.3766 0.4532 0.7780 0.079 Uiso 1 1 calc R . .
N2 N 0.0047(6) 0.5498(2) 0.2802(2) 0.0240(9) Uani 1 1 d D . .
H2N H -0.0383 0.5247 0.3089 0.029 Uiso 1 1 calc RD . .
O5 O 0.0763(7) 0.4991(2) -0.09309(18) 0.0455(11) Uani 1 1 d . . .
H5A H 0.0727 0.5285 -0.1179 0.068 Uiso 1 1 calc R . .
O6 O 0.1839(5) 0.66429(16) 0.14309(16) 0.0273(8) Uani 1 1 d . . .
H6A H 0.2344 0.6936 0.1606 0.041 Uiso 1 1 calc R . .
O7 O 0.2672(5) 0.73507(17) 0.22747(17) 0.0315(8) Uani 1 1 d . . .
O8 O 0.1000(5) 0.60566(17) 0.36406(16) 0.0285(8) Uani 1 1 d . . .
C20 C 0.0627(8) 0.5178(3) -0.0297(3) 0.0323(14) Uani 1 1 d . . .
C21 C 0.1097(8) 0.4777(3) 0.0184(3) 0.0333(13) Uani 1 1 d . . .
H21 H 0.1441 0.4385 0.0075 0.040 Uiso 1 1 calc R . .
C22 C 0.1055(7) 0.4961(3) 0.0833(3) 0.0274(11) Uani 1 1 d . . .
H22 H 0.1405 0.4693 0.1164 0.033 Uiso 1 1 calc R . .
C23 C 0.0509(7) 0.5529(3) 0.1000(2) 0.0256(11) Uani 1 1 d . . .
C24 C 0.0026(7) 0.5915(3) 0.0511(2) 0.0278(11) Uani 1 1 d . . .
H24 H -0.0344 0.6304 0.0619 0.033 Uiso 1 1 calc R . .
C25 C 0.0070(8) 0.5744(3) -0.0145(3) 0.0324(13) Uani 1 1 d . . .
H25 H -0.0277 0.6013 -0.0476 0.039 Uiso 1 1 calc R . .
C26 C -0.0123(7) 0.5355(3) 0.2168(2) 0.0233(11) Uani 1 1 d . . .
H26 H -0.0709 0.4996 0.2050 0.028 Uiso 1 1 calc R . .
C27 C 0.0544(6) 0.5723(2) 0.1688(2) 0.0214(11) Uani 1 1 d . . .
C28 C 0.1251(7) 0.6271(2) 0.1892(2) 0.0242(11) Uani 1 1 d . . .
C29 C 0.1397(7) 0.6431(2) 0.2552(2) 0.0228(10) Uani 1 1 d . . .
C30 C 0.0835(7) 0.6003(2) 0.3031(2) 0.0244(11) Uani 1 1 d . . .
C31 C 0.2134(7) 0.7015(2) 0.2715(2) 0.0242(11) Uani 1 1 d . . .
C32 C 0.2158(7) 0.7252(2) 0.3408(2) 0.0258(11) Uani 1 1 d . . .
H32 H 0.2485 0.6926 0.3715 0.031 Uiso 1 1 calc R . .
C33 C 0.0204(7) 0.7471(3) 0.3556(2) 0.0284(12) Uani 1 1 d . . .
H33A H -0.0063 0.7814 0.3273 0.034 Uiso 1 1 calc R . .
H33B H -0.0667 0.7154 0.3441 0.034 Uiso 1 1 calc R . .
C34 C -0.0131(8) 0.7654(3) 0.4265(3) 0.0335(13) Uani 1 1 d . . .
H34 H 0.0959 0.7876 0.4424 0.040 Uiso 1 1 calc R . .
C35 C -0.1815(8) 0.8049(2) 0.4337(3) 0.0333(12) Uani 1 1 d . . .
H35A H -0.2850 0.7861 0.4107 0.040 Uiso 1 1 calc R . .
H35B H -0.2138 0.8073 0.4802 0.040 Uiso 1 1 calc R . .
C36 C -0.1566(10) 0.8672(3) 0.4075(3) 0.0470(16) Uani 1 1 d . . .
H36A H -0.0651 0.8880 0.4337 0.071 Uiso 1 1 calc R . .
H36B H -0.2728 0.8884 0.4098 0.071 Uiso 1 1 calc R . .
H36C H -0.1158 0.8653 0.3624 0.071 Uiso 1 1 calc R . .
C37 C 0.3552(9) 0.7747(3) 0.3466(3) 0.0437(16) Uani 1 1 d . . .
H37A H 0.4719 0.7615 0.3287 0.066 Uiso 1 1 calc R . .
H37B H 0.3713 0.7852 0.3923 0.066 Uiso 1 1 calc R . .
H37C H 0.3121 0.8093 0.3224 0.066 Uiso 1 1 calc R . .
C38 C -0.0376(10) 0.7097(3) 0.4693(3) 0.0410(15) Uani 1 1 d . . .
H38A H -0.0375 0.7212 0.5151 0.062 Uiso 1 1 calc R . .
H38B H 0.0628 0.6822 0.4612 0.062 Uiso 1 1 calc R . .
H38C H -0.1536 0.6906 0.4585 0.062 Uiso 1 1 calc R . .
N3 N 0.8836(7) 0.5449(2) 0.4586(2) 0.0284(10) Uani 1 1 d D . .
H3N H 0.9244 0.5712 0.4308 0.034 Uiso 1 1 calc RD . .
O9 O 0.8629(7) 0.5792(2) 0.83600(18) 0.0468(12) Uani 1 1 d . . .
H9 H 0.7745 0.5634 0.8552 0.070 Uiso 1 1 calc R . .
O10 O 0.6688(6) 0.43373(18) 0.59241(18) 0.0328(9) Uani 1 1 d . . .
H10 H 0.6396 0.4015 0.5752 0.049 Uiso 1 1 calc R . .
O11 O 0.8274(6) 0.48392(17) 0.37476(17) 0.0368(10) Uani 1 1 d . . .
O12 O 0.5910(6) 0.36378(19) 0.50627(19) 0.0418(10) Uani 1 1 d . A .
C39 C 0.8550(8) 0.5656(3) 0.7704(3) 0.0353(14) Uani 1 1 d . . .
C40 C 0.8053(8) 0.6080(3) 0.7264(3) 0.0343(13) Uani 1 1 d . . .
H40 H 0.7777 0.6468 0.7408 0.041 Uiso 1 1 calc R . .
C41 C 0.7950(8) 0.5944(3) 0.6604(3) 0.0305(12) Uani 1 1 d . . .
H41 H 0.7621 0.6241 0.6300 0.037 Uiso 1 1 calc R . .
C42 C 0.8329(7) 0.5375(3) 0.6389(2) 0.0261(11) Uani 1 1 d . . .
C43 C 0.8909(8) 0.4950(3) 0.6840(2) 0.0323(13) Uani 1 1 d . . .
H43 H 0.9232 0.4565 0.6699 0.039 Uiso 1 1 calc R . .
C44 C 0.9007(9) 0.5095(3) 0.7490(3) 0.0373(15) Uani 1 1 d . . .
H44 H 0.9393 0.4806 0.7794 0.045 Uiso 1 1 calc R . .
C45 C 0.8888(7) 0.5590(2) 0.5230(2) 0.0242(11) Uani 1 1 d . . .
H45 H 0.9410 0.5955 0.5358 0.029 Uiso 1 1 calc R . .
C46 C 0.8222(8) 0.5225(2) 0.5691(2) 0.0270(11) Uani 1 1 d . . .
C47 C 0.7415(7) 0.4687(3) 0.5482(2) 0.0259(11) Uani 1 1 d . . .
C48 C 0.7432(8) 0.4527(3) 0.4816(3) 0.0297(12) Uani 1 1 d . A .
C49 C 0.8184(7) 0.4922(2) 0.4346(2) 0.0252(11) Uani 1 1 d . . .
C50 C 0.6678(9) 0.3946(3) 0.4642(3) 0.0369(14) Uani 1 1 d D . .
C51A C 0.7235(17) 0.3676(5) 0.3978(4) 0.050(2) Uani 0.708(9) 1 d PDU A 1
H51A H 0.7126 0.3988 0.3637 0.060 Uiso 0.708(9) 1 calc PR A 1
C52A C 0.5966(19) 0.3176(5) 0.3806(6) 0.060(3) Uani 0.708(9) 1 d PDU A 1
H52A H 0.6453 0.2976 0.3417 0.071 Uiso 0.708(9) 1 calc PR A 1
H52B H 0.5993 0.2886 0.4166 0.071 Uiso 0.708(9) 1 calc PR A 1
C53A C 0.4080(19) 0.3329(5) 0.3680(7) 0.075(3) Uani 0.708(9) 1 d PDU A 1
H53A H 0.3597 0.3569 0.4049 0.089 Uiso 0.708(9) 1 calc PR A 1
C54A C 0.389(2) 0.3690(6) 0.3032(8) 0.089(4) Uani 0.708(9) 1 d PDU A 1
H54A H 0.4922 0.3970 0.3015 0.107 Uiso 0.708(9) 1 calc PR A 1
H54B H 0.4057 0.3409 0.2669 0.107 Uiso 0.708(9) 1 calc PR A 1
C55A C 0.213(3) 0.4046(11) 0.2891(11) 0.115(7) Uani 0.708(9) 1 d PDU A 1
H55A H 0.1210 0.3783 0.2701 0.173 Uiso 0.708(9) 1 calc PR A 1
H55B H 0.2405 0.4365 0.2585 0.173 Uiso 0.708(9) 1 calc PR A 1
H55C H 0.1665 0.4214 0.3296 0.173 Uiso 0.708(9) 1 calc PR A 1
C56A C 0.9188(17) 0.3477(6) 0.4010(6) 0.066(3) Uani 0.708(9) 1 d PDU A 1
H56A H 0.9329 0.3186 0.4358 0.099 Uiso 0.708(9) 1 calc PR A 1
H56B H 0.9973 0.3818 0.4098 0.099 Uiso 0.708(9) 1 calc PR A 1
H56C H 0.9534 0.3298 0.3596 0.099 Uiso 0.708(9) 1 calc PR A 1
C57A C 0.294(2) 0.2758(6) 0.3610(9) 0.113(6) Uani 0.708(9) 1 d PDU A 1
H57A H 0.2079 0.2802 0.3249 0.170 Uiso 0.708(9) 1 calc PR A 1
H57B H 0.2261 0.2687 0.4012 0.170 Uiso 0.708(9) 1 calc PR A 1
H57C H 0.3750 0.2423 0.3526 0.170 Uiso 0.708(9) 1 calc PR A 1
C51B C 0.625(3) 0.3685(8) 0.3976(8) 0.036(4) Uani 0.292(9) 1 d PDU A 2
H51B H 0.7264 0.3792 0.3677 0.044 Uiso 0.292(9) 1 calc PR A 2
C52B C 0.454(3) 0.3904(11) 0.3692(10) 0.055(4) Uani 0.292(9) 1 d PDU A 2
H52C H 0.3522 0.3669 0.3870 0.065 Uiso 0.292(9) 1 calc PR A 2
H52D H 0.4366 0.4317 0.3833 0.065 Uiso 0.292(9) 1 calc PR A 2
C53B C 0.444(4) 0.3883(13) 0.2984(12) 0.069(5) Uani 0.292(9) 1 d PDU A 2
H53B H 0.5257 0.4205 0.2821 0.083 Uiso 0.292(9) 1 calc PR A 2
C54B C 0.499(5) 0.3317(12) 0.2613(13) 0.083(6) Uani 0.292(9) 1 d PDU A 2
H54C H 0.4663 0.3381 0.2153 0.099 Uiso 0.292(9) 1 calc PR A 2
H54D H 0.6336 0.3290 0.2633 0.099 Uiso 0.292(9) 1 calc PR A 2
C55B C 0.424(6) 0.2700(14) 0.280(2) 0.110(9) Uani 0.292(9) 1 d PDU A 2
H55D H 0.3407 0.2740 0.3171 0.164 Uiso 0.292(9) 1 calc PR A 2
H55E H 0.5256 0.2441 0.2925 0.164 Uiso 0.292(9) 1 calc PR A 2
H55F H 0.3587 0.2529 0.2434 0.164 Uiso 0.292(9) 1 calc PR A 2
C56B C 0.631(5) 0.3029(9) 0.4080(14) 0.061(6) Uani 0.292(9) 1 d PDU A 2
H56D H 0.5215 0.2848 0.3893 0.091 Uiso 0.292(9) 1 calc PR A 2
H56E H 0.6359 0.2945 0.4546 0.091 Uiso 0.292(9) 1 calc PR A 2
H56F H 0.7394 0.2867 0.3869 0.091 Uiso 0.292(9) 1 calc PR A 2
C57B C 0.251(4) 0.404(2) 0.2758(18) 0.064(7) Uani 0.292(9) 1 d PDU A 2
H57D H 0.1728 0.3690 0.2794 0.096 Uiso 0.292(9) 1 calc PR A 2
H57E H 0.2546 0.4170 0.2305 0.096 Uiso 0.292(9) 1 calc PR A 2
H57F H 0.2024 0.4356 0.3030 0.096 Uiso 0.292(9) 1 calc PR A 2
N4 N 0.3627(6) 0.5898(2) 0.7947(2) 0.0279(10) Uani 1 1 d D . .
H4N H 0.4063 0.5643 0.8229 0.033 Uiso 1 1 calc RD . .
O13 O 0.3758(6) 0.54566(19) 0.41920(16) 0.0348(9) Uani 1 1 d . . .
H13A H 0.2995 0.5645 0.3970 0.052 Uiso 1 1 calc R . .
O14 O 0.1315(6) 0.69513(18) 0.65980(19) 0.0366(9) Uani 1 1 d . . .
H14 H 0.0868 0.7256 0.6767 0.055 Uiso 1 1 calc R . .
O15 O 0.2899(6) 0.6491(2) 0.87882(18) 0.0393(9) Uani 1 1 d . . .
O16 O 0.0394(8) 0.7652(2) 0.7446(2) 0.0618(15) Uani 1 1 d . B .
C58 C 0.3604(7) 0.5622(3) 0.4846(2) 0.0276(12) Uani 1 1 d . . .
C59 C 0.3242(8) 0.5191(2) 0.5301(2) 0.0263(11) Uani 1 1 d . . .
H59 H 0.3119 0.4790 0.5175 0.032 Uiso 1 1 calc R . .
C60 C 0.3059(7) 0.5354(2) 0.5948(2) 0.0260(11) Uani 1 1 d . . .
H60 H 0.2813 0.5059 0.6263 0.031 Uiso 1 1 calc R . .
C61 C 0.3229(7) 0.5941(2) 0.6146(2) 0.0243(10) Uani 1 1 d . . .
C62 C 0.3660(8) 0.6365(2) 0.5669(2) 0.0283(12) Uani 1 1 d . . .
H62 H 0.3814 0.6767 0.5790 0.034 Uiso 1 1 calc R . .
C63 C 0.3859(8) 0.6200(3) 0.5026(3) 0.0304(12) Uani 1 1 d . . .
H63 H 0.4173 0.6487 0.4709 0.036 Uiso 1 1 calc R . .
C64 C 0.3762(8) 0.5760(2) 0.7307(2) 0.0280(12) Uani 1 1 d . . .
H64 H 0.4384 0.5409 0.7184 0.034 Uiso 1 1 calc R . .
C65 C 0.3038(7) 0.6106(2) 0.6841(2) 0.0227(10) Uani 1 1 d . . .
C66 C 0.2113(7) 0.6630(2) 0.7051(3) 0.0273(11) Uani 1 1 d . . .
C67 C 0.2054(8) 0.6798(2) 0.7706(2) 0.0277(12) Uani 1 1 d . B .
C68 C 0.2848(8) 0.6415(3) 0.8191(3) 0.0301(12) Uani 1 1 d . . .
C69 C 0.1164(10) 0.7361(3) 0.7879(3) 0.0438(15) Uani 1 1 d D . .
C70A C 0.098(2) 0.7625(7) 0.8544(5) 0.047(3) Uani 0.566(8) 1 d PDU B 1
H70A H 0.2030 0.7513 0.8830 0.056 Uiso 0.566(8) 1 calc PR B 1
C71A C -0.083(2) 0.7346(6) 0.8780(6) 0.056(3) Uani 0.566(8) 1 d PDU B 1
H71A H -0.1820 0.7465 0.8482 0.067 Uiso 0.566(8) 1 calc PR B 1
H71B H -0.0718 0.6911 0.8760 0.067 Uiso 0.566(8) 1 calc PR B 1
C72A C -0.133(2) 0.7526(6) 0.9464(7) 0.066(3) Uani 0.566(8) 1 d PDU B 1
H72A H -0.1665 0.7954 0.9466 0.079 Uiso 0.566(8) 1 calc PR B 1
C73A C -0.302(3) 0.7153(7) 0.9676(10) 0.083(4) Uani 0.566(8) 1 d PDU B 1
H73A H -0.3451 0.6931 0.9293 0.099 Uiso 0.566(8) 1 calc PR B 1
H73B H -0.2598 0.6860 0.9999 0.099 Uiso 0.566(8) 1 calc PR B 1
C74A C -0.452(3) 0.7455(9) 0.9942(12) 0.106(6) Uani 0.566(8) 1 d PDU B 1
H74A H -0.4278 0.7545 1.0399 0.159 Uiso 0.566(8) 1 calc PR B 1
H74B H -0.5610 0.7206 0.9909 0.159 Uiso 0.566(8) 1 calc PR B 1
H74C H -0.4721 0.7823 0.9703 0.159 Uiso 0.566(8) 1 calc PR B 1
C75A C 0.076(2) 0.8308(5) 0.8502(6) 0.057(3) Uani 0.566(8) 1 d PDU B 1
H75A H 0.1876 0.8483 0.8330 0.085 Uiso 0.566(8) 1 calc PR B 1
H75B H 0.0517 0.8466 0.8936 0.085 Uiso 0.566(8) 1 calc PR B 1
H75C H -0.0267 0.8403 0.8214 0.085 Uiso 0.566(8) 1 calc PR B 1
C76A C 0.018(3) 0.7432(8) 0.9921(7) 0.093(5) Uani 0.566(8) 1 d PDU B 1
H76A H 0.0497 0.7012 0.9931 0.139 Uiso 0.566(8) 1 calc PR B 1
H76B H -0.0191 0.7560 1.0355 0.139 Uiso 0.566(8) 1 calc PR B 1
H76C H 0.1242 0.7662 0.9782 0.139 Uiso 0.566(8) 1 calc PR B 1
C70B C 0.138(4) 0.7588(14) 0.8562(11) 0.117(7) Uani 0.434(8) 1 d PDU B 2
H70B H 0.1447 0.7241 0.8860 0.140 Uiso 0.434(8) 1 calc PR B 2
C71B C -0.018(4) 0.8002(10) 0.8805(14) 0.117(6) Uani 0.434(8) 1 d PDU B 2
H71C H 0.0063 0.8084 0.9268 0.141 Uiso 0.434(8) 1 calc PR B 2
H71D H -0.0045 0.8381 0.8571 0.141 Uiso 0.434(8) 1 calc PR B 2
C72B C -0.216(4) 0.7829(9) 0.8753(13) 0.129(7) Uani 0.434(8) 1 d PDU B 2
H72B H -0.2489 0.7756 0.8289 0.155 Uiso 0.434(8) 1 calc PR B 2
C73B C -0.266(5) 0.7287(9) 0.9170(13) 0.130(7) Uani 0.434(8) 1 d PDU B 2
H73C H -0.3928 0.7174 0.9068 0.156 Uiso 0.434(8) 1 calc PR B 2
H73D H -0.1864 0.6954 0.9037 0.156 Uiso 0.434(8) 1 calc PR B 2
C74B C -0.250(6) 0.7357(10) 0.9858(13) 0.121(9) Uani 0.434(8) 1 d PDU B 2
H74D H -0.1210 0.7379 0.9979 0.181 Uiso 0.434(8) 1 calc PR B 2
H74E H -0.3065 0.7018 1.0075 0.181 Uiso 0.434(8) 1 calc PR B 2
H74F H -0.3120 0.7720 0.9990 0.181 Uiso 0.434(8) 1 calc PR B 2
C75B C 0.325(4) 0.7915(11) 0.8591(13) 0.129(8) Uani 0.434(8) 1 d PDU B 2
H75D H 0.4233 0.7634 0.8506 0.194 Uiso 0.434(8) 1 calc PR B 2
H75E H 0.3413 0.8089 0.9023 0.194 Uiso 0.434(8) 1 calc PR B 2
H75F H 0.3270 0.8228 0.8263 0.194 Uiso 0.434(8) 1 calc PR B 2
C76B C -0.331(5) 0.8321(10) 0.9026(15) 0.142(9) Uani 0.434(8) 1 d PDU B 2
H76D H -0.4204 0.8157 0.9328 0.214 Uiso 0.434(8) 1 calc PR B 2
H76E H -0.3939 0.8525 0.8672 0.214 Uiso 0.434(8) 1 calc PR B 2
H76F H -0.2523 0.8602 0.9257 0.214 Uiso 0.434(8) 1 calc PR B 2

loop_
_atom_site_aniso_label
_atom_site_aniso_U_11
_atom_site_aniso_U_22
_atom_site_aniso_U_33
_atom_site_aniso_U_23
_atom_site_aniso_U_13
_atom_site_aniso_U_12
N1 0.025(2) 0.041(3) 0.019(2) -0.0024(19) -0.0066(18) 0.001(2)
O1 0.034(2) 0.052(2) 0.0202(17) -0.0106(17) 0.0009(16) 0.0000(19)
O2 0.038(2) 0.039(2) 0.0197(17) 0.0026(16) -0.0019(17) 0.0036(18)
O3 0.035(2) 0.048(2) 0.0174(18) 0.0005(17) 0.0028(16) 0.0026(19)
O4 0.051(3) 0.036(2) 0.027(2) 0.0005(17) 0.0014(18) 0.0058(19)
C1 0.016(2) 0.044(3) 0.017(2) -0.005(2) -0.0015(19) 0.002(2)
C2 0.020(2) 0.041(3) 0.020(2) -0.006(2) -0.001(2) 0.003(2)
C3 0.021(2) 0.035(3) 0.016(2) -0.006(2) 0.002(2) 0.002(2)
C4 0.019(2) 0.033(3) 0.018(3) -0.001(2) -0.001(2) 0.001(2)
C5 0.021(3) 0.039(3) 0.018(2) -0.001(2) 0.004(2) -0.006(2)
C6 0.019(2) 0.043(3) 0.019(2) -0.007(2) -0.001(2) 0.000(2)
C7 0.024(3) 0.040(3) 0.019(2) -0.002(2) 0.000(2) -0.002(2)
C8 0.016(2) 0.035(3) 0.018(2) -0.004(2) 0.005(2) 0.000(2)
C9 0.026(3) 0.038(3) 0.017(2) -0.005(2) 0.002(2) -0.004(2)
C10 0.025(3) 0.035(3) 0.015(2) -0.003(2) 0.005(2) -0.003(2)
C11 0.018(2) 0.042(3) 0.020(3) -0.003(2) -0.001(2) -0.006(2)
C12 0.025(3) 0.042(3) 0.020(2) -0.009(2) 0.005(2) -0.006(2)
C13 0.020(2) 0.044(3) 0.020(2) -0.007(2) 0.002(2) 0.000(2)
C14 0.025(3) 0.038(3) 0.030(3) -0.006(2) 0.000(2) 0.004(2)
C15 0.028(3) 0.046(3) 0.028(3) -0.010(3) -0.001(2) -0.005(3)
C16 0.028(3) 0.042(3) 0.045(3) -0.008(3) -0.009(3) 0.002(3)
C17 0.050(4) 0.043(4) 0.076(5) -0.007(4) -0.003(4) -0.002(3)
C18 0.032(3) 0.059(4) 0.037(3) -0.017(3) 0.005(3) 0.012(3)
C19 0.054(4) 0.067(5) 0.037(4) 0.002(3) 0.000(3) -0.017(4)
N2 0.020(2) 0.034(2) 0.018(2) -0.0030(18) -0.0045(17) 0.0004(19)
O5 0.047(3) 0.071(3) 0.0189(18) -0.018(2) -0.0004(19) 0.002(2)
O6 0.0288(19) 0.034(2) 0.0192(16) 0.0024(15) 0.0031(15) -0.0024(17)
O7 0.034(2) 0.037(2) 0.0237(18) 0.0019(16) 0.0006(16) -0.0007(17)
O8 0.0286(19) 0.041(2) 0.0164(18) -0.0021(16) -0.0031(15) 0.0043(17)
C20 0.024(3) 0.055(4) 0.018(3) -0.013(3) 0.001(2) -0.005(3)
C21 0.027(3) 0.046(3) 0.027(3) -0.011(2) 0.000(2) 0.001(3)
C22 0.020(3) 0.039(3) 0.024(3) -0.003(2) -0.001(2) -0.003(2)
C23 0.021(2) 0.040(3) 0.016(2) -0.005(2) 0.0015(19) -0.003(2)
C24 0.024(3) 0.044(3) 0.016(2) -0.006(2) 0.001(2) -0.004(2)
C25 0.026(3) 0.054(4) 0.017(3) -0.002(2) 0.000(2) -0.003(3)
C26 0.020(2) 0.040(3) 0.010(2) -0.004(2) 0.0040(19) 0.003(2)
C27 0.013(2) 0.033(3) 0.018(2) -0.004(2) -0.0010(19) 0.001(2)
C28 0.021(3) 0.036(3) 0.016(2) -0.003(2) -0.001(2) 0.003(2)
C29 0.024(3) 0.029(3) 0.016(2) 0.003(2) 0.000(2) -0.001(2)
C30 0.023(3) 0.032(3) 0.018(2) -0.003(2) 0.001(2) 0.006(2)
C31 0.016(3) 0.039(3) 0.018(2) -0.004(2) -0.001(2) 0.003(2)
C32 0.020(3) 0.039(3) 0.018(2) -0.004(2) -0.002(2) 0.003(2)
C33 0.024(3) 0.039(3) 0.022(2) -0.007(2) 0.000(2) 0.004(2)
C34 0.028(3) 0.039(3) 0.034(3) -0.007(3) -0.001(2) 0.003(2)
C35 0.025(3) 0.038(3) 0.037(3) -0.006(2) 0.001(2) 0.002(2)
C36 0.049(4) 0.042(3) 0.050(4) -0.007(3) 0.006(3) 0.011(3)
C37 0.031(3) 0.058(4) 0.041(3) -0.017(3) 0.000(3) -0.017(3)
C38 0.050(4) 0.048(4) 0.025(3) -0.004(3) 0.007(3) 0.010(3)
N3 0.033(2) 0.035(2) 0.018(2) 0.0043(19) 0.0019(18) -0.002(2)
O9 0.046(3) 0.078(3) 0.0170(18) -0.005(2) -0.0021(18) -0.018(2)
O10 0.030(2) 0.042(2) 0.0257(19) 0.0097(17) 0.0018(17) -0.0045(18)
O11 0.055(3) 0.040(2) 0.0161(18) 0.0004(16) 0.0007(17) -0.003(2)
O12 0.054(3) 0.039(2) 0.033(2) 0.0065(19) -0.003(2) -0.012(2)
C39 0.029(3) 0.062(4) 0.015(2) 0.003(3) 0.003(2) -0.012(3)
C40 0.024(3) 0.054(4) 0.025(3) -0.006(3) 0.001(2) -0.004(3)
C41 0.030(3) 0.047(3) 0.015(2) 0.004(2) 0.002(2) -0.007(3)
C42 0.020(3) 0.044(3) 0.014(2) 0.006(2) -0.001(2) -0.006(2)
C43 0.032(3) 0.041(3) 0.024(3) 0.008(2) 0.000(2) -0.004(3)
C44 0.040(3) 0.058(4) 0.014(2) 0.005(3) -0.006(2) -0.019(3)
C45 0.023(3) 0.034(3) 0.016(2) 0.003(2) 0.006(2) -0.002(2)
C46 0.025(3) 0.035(3) 0.021(3) 0.004(2) 0.001(2) -0.002(2)
C47 0.019(3) 0.037(3) 0.021(2) 0.010(2) -0.001(2) -0.004(2)
C48 0.027(3) 0.040(3) 0.021(3) 0.008(2) 0.003(2) 0.001(2)
C49 0.022(3) 0.035(3) 0.020(3) 0.001(2) -0.003(2) 0.005(2)
C50 0.042(3) 0.040(3) 0.029(3) -0.003(3) -0.007(3) 0.003(3)
C51A 0.077(6) 0.047(5) 0.027(4) 0.014(4) -0.021(5) -0.022(5)
C52A 0.093(6) 0.045(5) 0.040(5) 0.004(4) -0.025(5) -0.022(5)
C53A 0.093(6) 0.040(5) 0.090(6) 0.015(4) -0.034(6) -0.022(5)
C54A 0.113(9) 0.047(6) 0.106(8) 0.017(6) -0.055(7) -0.017(6)
C55A 0.148(15) 0.092(11) 0.105(14) 0.023(11) -0.077(12) -0.006(12)
C56A 0.075(6) 0.063(7) 0.060(6) -0.013(5) 0.022(6) 0.000(6)
C57A 0.122(11) 0.079(8) 0.138(12) 0.030(8) -0.071(10) -0.059(8)
C51B 0.046(9) 0.036(9) 0.028(8) -0.018(7) 0.010(7) -0.018(8)
C52B 0.049(9) 0.059(9) 0.055(9) 0.002(8) -0.002(7) -0.022(8)
C53B 0.055(9) 0.087(10) 0.065(9) 0.000(9) -0.008(8) -0.017(9)
C54B 0.073(12) 0.097(12) 0.079(11) -0.013(10) -0.004(10) -0.015(10)
C55B 0.10(2) 0.102(13) 0.12(2) -0.021(16) 0.020(18) -0.028(16)
C56B 0.091(16) 0.040(10) 0.051(14) -0.020(10) 0.025(13) -0.002(11)
C57B 0.033(10) 0.104(17) 0.055(13) 0.002(14) 0.005(9) -0.038(10)
N4 0.024(2) 0.038(2) 0.021(2) -0.0010(19) -0.0041(18) 0.003(2)
O13 0.033(2) 0.058(2) 0.0128(16) 0.0003(17) 0.0010(15) 0.0109(19)
O14 0.042(2) 0.040(2) 0.0271(19) 0.0040(17) -0.0017(18) 0.004(2)
O15 0.038(2) 0.059(2) 0.0215(18) -0.0067(19) 0.0012(16) -0.006(2)
O16 0.082(4) 0.052(3) 0.051(3) -0.009(2) -0.005(3) 0.025(3)
C58 0.020(3) 0.052(3) 0.011(2) 0.001(2) -0.001(2) 0.006(2)
C59 0.024(3) 0.032(3) 0.022(3) -0.003(2) -0.003(2) 0.002(2)
C60 0.026(3) 0.036(3) 0.016(2) 0.004(2) -0.003(2) -0.003(2)
C61 0.019(2) 0.035(3) 0.019(2) 0.004(2) 0.002(2) 0.002(2)
C62 0.029(3) 0.036(3) 0.020(2) 0.005(2) 0.001(2) 0.002(2)
C63 0.031(3) 0.039(3) 0.021(3) 0.007(2) 0.005(2) 0.003(2)
C64 0.028(3) 0.034(3) 0.021(3) 0.001(2) -0.002(2) -0.003(2)
C65 0.022(2) 0.028(2) 0.018(2) 0.000(2) -0.001(2) -0.001(2)
C66 0.022(3) 0.035(3) 0.025(3) -0.001(2) -0.002(2) -0.004(2)
C67 0.027(3) 0.036(3) 0.021(3) -0.003(2) 0.000(2) 0.002(2)
C68 0.026(3) 0.043(3) 0.021(3) -0.005(2) 0.000(2) -0.001(2)
C69 0.044(4) 0.047(4) 0.040(3) -0.006(3) 0.005(3) 0.011(3)
C70A 0.073(7) 0.032(6) 0.035(6) 0.000(5) 0.015(5) 0.010(5)
C71A 0.075(7) 0.043(5) 0.050(5) 0.005(5) 0.024(5) -0.001(5)
C72A 0.109(8) 0.032(5) 0.057(6) 0.000(5) 0.046(5) -0.005(6)
C73A 0.110(9) 0.050(7) 0.089(9) 0.008(7) 0.061(7) 0.001(6)
C74A 0.071(10) 0.079(10) 0.168(16) -0.039(11) 0.015(10) -0.003(8)
C75A 0.097(10) 0.026(5) 0.047(6) -0.009(5) -0.002(7) -0.003(6)
C76A 0.172(12) 0.064(8) 0.042(6) -0.015(7) 0.016(7) -0.042(10)
C70B 0.197(16) 0.061(11) 0.092(12) -0.044(10) -0.002(13) 0.051(11)
C71B 0.198(16) 0.056(9) 0.099(11) -0.036(8) 0.012(12) 0.051(10)
C72B 0.201(16) 0.067(8) 0.119(11) -0.012(8) 0.032(13) 0.043(10)
C73B 0.204(17) 0.070(9) 0.116(12) -0.006(9) 0.020(14) 0.049(11)
C74B 0.20(2) 0.044(11) 0.114(13) -0.030(10) -0.024(18) -0.004(14)
C75B 0.173(16) 0.092(13) 0.123(16) -0.085(12) -0.070(15) 0.064(12)
C76B 0.206(19) 0.064(11) 0.157(19) 0.007(13) 0.076(18) 0.042(14)

loop_
_atom_type_symbol
_atom_type_description
_atom_type_scat_dispersion_real
_atom_type_scat_dispersion_imag
_atom_type_scat_source
C C 0.0181 0.0000 'International Tables Vol C Tables 4.2.6.8 and 6.1.1.4'
H H 0.0000 0.0000 'International Tables Vol C Tables 4.2.6.8 and 6.1.1.4'
N N 0.0311 0.0000 'International Tables Vol C Tables 4.2.6.8 and 6.1.1.4'
O O 0.0492 0.0000 'International Tables Vol C Tables 4.2.6.8 and 6.1.1.4'

loop_
_geom_angle_atom_site_label_1
_geom_angle_atom_site_label_2
_geom_angle_atom_site_label_3
_geom_angle
C7 N1 C11 123.4(5)
O1 C1 C6 123.3(5)
O1 C1 C2 116.9(5)
C6 C1 C2 119.8(5)
C3 C2 C1 119.2(5)
C2 C3 C4 121.5(5)
C5 C4 C3 117.9(5)
C5 C4 C8 123.2(5)
C3 C4 C8 118.9(5)
C6 C5 C4 120.9(5)
C1 C6 C5 120.8(5)
C8 C7 N1 121.6(5)
C7 C8 C9 117.5(5)
C7 C8 C4 120.7(5)
C9 C8 C4 121.7(5)
O2 C9 C8 118.3(4)
O2 C9 C10 121.0(5)
C8 C9 C10 120.7(5)
C11 C10 C9 118.5(5)
C11 C10 C12 123.5(4)
C9 C10 C12 118.0(5)
O3 C11 N1 116.4(5)
O3 C11 C10 126.1(5)
N1 C11 C10 117.5(4)
O4 C12 C10 119.2(5)
O4 C12 C13 117.2(5)
C10 C12 C13 123.5(5)
C12 C13 C18 110.2(5)
C12 C13 C14 107.6(4)
C18 C13 C14 112.6(5)
C15 C14 C13 114.1(5)
C14 C15 C19 112.0(5)
C14 C15 C16 111.5(5)
C19 C15 C16 108.5(5)
C17 C16 C15 114.2(5)
C26 N2 C30 125.0(5)
O5 C20 C25 121.5(6)
O5 C20 C21 117.3(5)
C25 C20 C21 121.2(5)
C20 C21 C22 118.8(6)
C23 C22 C21 121.2(5)
C24 C23 C22 118.5(5)
C24 C23 C27 121.0(5)
C22 C23 C27 120.4(5)
C23 C24 C25 121.5(6)
C20 C25 C24 118.7(6)
N2 C26 C27 120.9(5)
C26 C27 C28 116.6(5)
C26 C27 C23 119.9(5)
C28 C27 C23 123.4(5)
O6 C28 C27 117.4(4)
O6 C28 C29 119.9(5)
C27 C28 C29 122.7(5)
C28 C29 C30 117.8(5)
C28 C29 C31 118.6(4)
C30 C29 C31 123.6(4)
O8 C30 N2 117.5(5)
O8 C30 C29 126.0(5)
N2 C30 C29 116.5(4)
O7 C31 C29 119.9(4)
O7 C31 C32 117.7(5)
C29 C31 C32 122.3(4)
C37 C32 C31 109.8(4)
C37 C32 C33 111.8(5)
C31 C32 C33 106.8(4)
C34 C33 C32 115.0(4)
C35 C34 C33 112.2(5)
C35 C34 C38 109.0(5)
C33 C34 C38 109.9(5)
C36 C35 C34 114.2(5)
C45 N3 C49 124.0(4)
C40 C39 C44 119.7(5)
C40 C39 O9 120.0(6)
C44 C39 O9 120.3(6)
C39 C40 C41 120.3(6)
C42 C41 C40 120.2(5)
C41 C42 C43 119.0(5)
C41 C42 C46 120.7(5)
C43 C42 C46 120.2(5)
C44 C43 C42 119.7(6)
C43 C44 C39 121.0(6)
C46 C45 N3 122.2(5)
C45 C46 C47 117.5(5)
C45 C46 C42 121.8(5)
C47 C46 C42 120.8(5)
O10 C47 C46 118.3(5)
O10 C47 C48 121.2(5)
C46 C47 C48 120.5(5)
C47 C48 C49 119.9(5)
C47 C48 C50 117.4(5)
C49 C48 C50 122.7(5)
O11 C49 N3 117.8(5)
O11 C49 C48 126.5(5)
N3 C49 C48 115.7(5)
O12 C50 C48 120.0(5)
O12 C50 C51B 108.4(9)
C48 C50 C51B 130.0(9)
O12 C50 C51A 120.8(6)
C48 C50 C51A 117.8(6)
C51B C50 C51A 27.2(8)
C56A C51A C52A 112.0(10)
C56A C51A C50 109.3(8)
C52A C51A C50 109.8(9)
C53A C52A C51A 116.9(10)
C52A C53A C57A 109.5(11)
C52A C53A C54A 111.1(12)
C57A C53A C54A 107.9(10)
C55A C54A C53A 120.2(16)
C52B C51B C56B 115(2)
C52B C51B C50 113.8(16)
C56B C51B C50 104.4(16)
C53B C52B C51B 115.4(18)
C52B C53B C54B 120(2)
C52B C53B C57B 110(2)
C54B C53B C57B 106(2)
C55B C54B C53B 122(2)
C64 N4 C68 125.0(5)
C63 C58 C59 121.1(5)
C63 C58 O13 120.2(5)
C59 C58 O13 118.7(5)
C58 C59 C60 119.0(5)
C59 C60 C61 121.6(5)
C60 C61 C62 117.7(5)
C60 C61 C65 120.8(4)
C62 C61 C65 121.5(5)
C63 C62 C61 120.5(5)
C58 C63 C62 120.0(5)
C65 C64 N4 121.8(5)
C64 C65 C66 116.9(5)
C64 C65 C61 120.1(5)
C66 C65 C61 122.9(4)
O14 C66 C67 121.2(5)
O14 C66 C65 116.9(5)
C67 C66 C65 121.9(5)
C66 C67 C68 119.4(5)
C66 C67 C69 118.7(5)
C68 C67 C69 121.9(5)
O15 C68 N4 117.4(5)
O15 C68 C67 127.9(5)
N4 C68 C67 114.7(5)
O16 C69 C67 118.9(6)
O16 C69 C70A 113.8(8)
C67 C69 C70A 127.2(8)
O16 C69 C70B 122.5(14)
C67 C69 C70B 118.3(13)
C70A C69 C70B 11.7(13)
C69 C70A C71A 101.6(10)
C69 C70A C75A 110.8(10)
C71A C70A C75A 109.3(11)
C72A C71A C70A 113.1(11)
C76A C72A C71A 112.1(13)
C76A C72A C73A 109.8(13)
C71A C72A C73A 108.0(13)
C74A C73A C72A 118.0(14)
C69 C70B C75B 106.8(17)
C69 C70B C71B 115(2)
C75B C70B C71B 110.4(19)
C72B C71B C70B 121.9(18)
C76B C72B C71B 109(2)
C76B C72B C73B 104.3(18)
C71B C72B C73B 113(2)
C74B C73B C72B 116(2)

loop_
_geom_bond_atom_site_label_1
_geom_bond_atom_site_label_2
_geom_bond_distance
N1 C7 1.367(7)
N1 C11 1.377(7)
O1 C1 1.363(6)
O2 C9 1.317(7)
O3 C11 1.273(6)
O4 C12 1.256(7)
C1 C6 1.375(8)
C1 C2 1.412(8)
C2 C3 1.389(7)
C3 C4 1.406(8)
C4 C5 1.401(7)
C4 C8 1.489(7)
C5 C6 1.389(7)
C7 C8 1.357(8)
C8 C9 1.425(8)
C9 C10 1.437(7)
C10 C11 1.407(8)
C10 C12 1.475(8)
C12 C13 1.504(7)
C13 C18 1.528(8)
C13 C14 1.546(8)
C14 C15 1.530(7)
C15 C19 1.525(9)
C15 C16 1.536(8)
C16 C17 1.533(10)
N2 C26 1.353(6)
N2 C30 1.366(7)
O5 C20 1.378(6)
O6 C28 1.343(6)
O7 C31 1.249(6)
O8 C30 1.268(6)
C20 C25 1.382(9)
C20 C21 1.386(9)
C21 C22 1.401(7)
C22 C23 1.391(8)
C23 C24 1.380(8)
C23 C27 1.485(7)
C24 C25 1.405(7)
C26 C27 1.383(8)
C27 C28 1.409(8)
C28 C29 1.411(7)
C29 C30 1.443(7)
C29 C31 1.469(8)
C31 C32 1.526(7)
C32 C37 1.523(8)
C32 C33 1.548(7)
C33 C34 1.540(7)
C34 C35 1.533(8)
C34 C38 1.548(9)
C35 C36 1.521(9)
N3 C45 1.365(6)
N3 C49 1.378(7)
O9 C39 1.388(7)
O10 C47 1.320(6)
O11 C49 1.251(6)
O12 C50 1.249(7)
C39 C40 1.370(9)
C39 C44 1.386(9)
C40 C41 1.397(7)
C41 C42 1.391(8)
C42 C43 1.403(8)
C42 C46 1.480(7)
C43 C44 1.381(8)
C45 C46 1.351(7)
C46 C47 1.422(8)
C47 C48 1.422(7)
C48 C49 1.430(8)
C48 C50 1.471(8)
C50 C51B 1.526(15)
C50 C51A 1.555(11)
C51A C56A 1.503(16)
C51A C52A 1.507(15)
C52A C53A 1.449(18)
C53A C57A 1.547(16)
C53A C54A 1.573(18)
C54A C55A 1.55(2)
C51B C52B 1.47(2)
C51B C56B 1.50(2)
C52B C53B 1.46(2)
C53B C54B 1.55(3)
C53B C57B 1.53(2)
C54B C55B 1.55(3)
N4 C64 1.361(7)
N4 C68 1.396(7)
O13 C58 1.404(6)
O14 C66 1.319(7)
O15 C68 1.244(7)
O16 C69 1.244(8)
C58 C63 1.374(8)
C58 C59 1.381(8)
C59 C60 1.390(7)
C60 C61 1.396(8)
C61 C62 1.410(7)
C61 C65 1.488(7)
C62 C63 1.387(7)
C64 C65 1.349(7)
C65 C66 1.435(8)
C66 C67 1.404(7)
C67 C68 1.445(8)
C67 C69 1.478(8)
C69 C70A 1.501(12)
C69 C70B 1.508(18)
C70A C71A 1.550(19)
C70A C75A 1.557(17)
C71A C72A 1.515(17)
C72A C76A 1.47(2)
C72A C73A 1.56(2)
C73A C74A 1.41(2)
C70B C75B 1.56(2)
C70B C71B 1.56(2)
C71B C72B 1.50(2)
C72B C76B 1.51(2)
C72B C73B 1.54(3)
C73B C74B 1.43(3)
